data_1536830
loop_
_publ_author_name
'Yartys', V.A.'
'Khidirov, I.'
'Pavlenko, V.V.'

_publ_section_title
;
 Neutron diffraction study of deuteride Tb3 Ni6 Al2 D6.5
;
_journal_name_full 'Zhurnal Neorganicheskoi Khimii'
_journal_page_first 25
_journal_page_last 31
_journal_volume 37
_journal_year 1992
_chemical_formula_sum 'Al2 D6.5 Ni6 Tb3'
_chemical_name_systematic 'Tb3 Ni6 Al2 D6.5'
_space_group_IT_number 229
_symmetry_space_group_name_Hall '-I 4 2 3'
_symmetry_space_group_name_H-M 'I m -3 m'
_cell_angle_alpha 90
_cell_angle_beta 90
_cell_angle_gamma 90
_cell_formula_units_Z 4
_cell_length_a 9.064
_cell_length_b 9.064
_cell_length_c 9.064
_cell_volume 744.663
_citation_journal_id_ASTM ZNOKAQ
_cod_data_source_file Yartys_ZNOKAQ_1992_1248.cif
_cod_data_source_block D6.5Al2Ni6Tb3
_cod_original_cell_volume 744.6629
_cod_original_formula_sum 'D6.5 Al2 Ni6 Tb3'
_cod_database_code 1536830

loop_
_symmetry_equiv_pos_as_xyz
x,y,z
-y,x,z
-x,-y,z
y,-x,z
x,-y,-z
y,x,-z
-x,y,-z
-y,-x,-z
z,x,y
-x,z,y
-z,-x,y
x,-z,y
z,-x,-y
x,z,-y
-z,x,-y
-x,-z,-y
y,z,x
y,-z,-x
z,y,-x
-y,z,-x
-z,-y,-x
-y,-z,x
z,-y,x
-z,y,x
-x,-y,-z
y,-x,-z
x,y,-z
-y,x,-z
-x,y,z
-y,-x,z
x,-y,z
y,x,z
-z,-x,-y
x,-z,-y
z,x,-y
-x,z,-y
-z,x,y
-x,-z,y
z,-x,y
x,z,y
-y,-z,-x
-y,z,x
-z,-y,x
y,-z,x
z,y,x
y,z,-x
-z,y,-x
z,-y,-x
x+1/2,y+1/2,z+1/2
-y+1/2,x+1/2,z+1/2
-x+1/2,-y+1/2,z+1/2
y+1/2,-x+1/2,z+1/2
x+1/2,-y+1/2,-z+1/2
y+1/2,x+1/2,-z+1/2
-x+1/2,y+1/2,-z+1/2
-y+1/2,-x+1/2,-z+1/2
z+1/2,x+1/2,y+1/2
-x+1/2,z+1/2,y+1/2
-z+1/2,-x+1/2,y+1/2
x+1/2,-z+1/2,y+1/2
z+1/2,-x+1/2,-y+1/2
x+1/2,z+1/2,-y+1/2
-z+1/2,x+1/2,-y+1/2
-x+1/2,-z+1/2,-y+1/2
y+1/2,z+1/2,x+1/2
y+1/2,-z+1/2,-x+1/2
z+1/2,y+1/2,-x+1/2
-y+1/2,z+1/2,-x+1/2
-z+1/2,-y+1/2,-x+1/2
-y+1/2,-z+1/2,x+1/2
z+1/2,-y+1/2,x+1/2
-z+1/2,y+1/2,x+1/2
-x+1/2,-y+1/2,-z+1/2
y+1/2,-x+1/2,-z+1/2
x+1/2,y+1/2,-z+1/2
-y+1/2,x+1/2,-z+1/2
-x+1/2,y+1/2,z+1/2
-y+1/2,-x+1/2,z+1/2
x+1/2,-y+1/2,z+1/2
y+1/2,x+1/2,z+1/2
-z+1/2,-x+1/2,-y+1/2
x+1/2,-z+1/2,-y+1/2
z+1/2,x+1/2,-y+1/2
-x+1/2,z+1/2,-y+1/2
-z+1/2,x+1/2,y+1/2
-x+1/2,-z+1/2,y+1/2
z+1/2,-x+1/2,y+1/2
x+1/2,z+1/2,y+1/2
-y+1/2,-z+1/2,-x+1/2
-y+1/2,z+1/2,x+1/2
-z+1/2,-y+1/2,x+1/2
y+1/2,-z+1/2,x+1/2
z+1/2,y+1/2,x+1/2
y+1/2,z+1/2,-x+1/2
-z+1/2,y+1/2,-x+1/2
z+1/2,-y+1/2,-x+1/2

loop_
_atom_site_label
_atom_site_type_symbol
_atom_site_fract_x
_atom_site_fract_y
_atom_site_fract_z
_atom_site_occupancy
_atom_site_U_iso_or_equiv
Al1 Al 0 0.671 0.671 0.037 0.0
D3 D 0.458 0 0.175 0.183 0.0
Ni1 Ni 0 0.671 0.671 0.963 0.0
Al2 Al 0.25 0.25 0.25 0.887 0.0
Tb1 Tb 0.293 0 0 1 0.0
D2 D 0.5 0 0.25 0.204 0.0
Ni2 Ni 0.25 0.25 0.25 0.112 0.0
D1 D 0.377 0.377 0.377 0.919 0.0
